data_1505023
loop_
_publ_author_name
'Guddneppanavar, Rajsekhar'
'Choudhury, Jayati Roy'
'Kheradi, Alexander R.'
'Steen, Bartlett D.'
'Saluta, Gilda'
'Kucera, Gregory L.'
'Day, Cynthia S.'
'Bierbach, Ulrich'

_publ_section_title
;
 Effect of the diamine nonleaving group in platinum-acridinylthiourea
 conjugates on DNA damage and cytotoxicity.
;
_journal_issue 9
_journal_name_full 'Journal of medicinal chemistry'
_journal_page_first 2259
_journal_page_last 2263
_journal_paper_doi 10.1021/jm0614376
_journal_volume 50
_journal_year 2007
_chemical_formula_sum 'C28 H37 Cl N8 O10 Pt S'
_chemical_formula_weight 908.26
_chemical_name_systematic
;
 ?
;
_space_group_IT_number 2
_symmetry_cell_setting triclinic
_symmetry_space_group_name_Hall '-P 1'
_symmetry_space_group_name_H-M 'P -1'
_atom_sites_solution_hydrogens geom
_atom_sites_solution_primary direct
_atom_sites_solution_secondary difmap
_audit_creation_method SHELXTL-PC
_cell_angle_alpha 103.4400(10)
_cell_angle_beta 98.8380(10)
_cell_angle_gamma 95.4710(10)
_cell_formula_units_Z 6
_cell_length_a 14.4746(13)
_cell_length_b 18.7922(16)
_cell_length_c 19.5430(17)
_cell_measurement_reflns_used 10158
_cell_measurement_temperature 193(2)
_cell_measurement_theta_max 29.999
_cell_measurement_theta_min 4.046
_cell_volume 5061.2(8)
_computing_cell_refinement 'Bruker SMART'
_computing_data_collection 'Bruker SMART'
_computing_data_reduction 'Bruker SAINT'
_computing_molecular_graphics 'Bruker SHELXTL'
_computing_publication_material 'Bruker SHELXTL'
_computing_structure_refinement 'Bruker SHELXTL'
_computing_structure_solution 'Bruker SHELXTL'
_diffrn_ambient_temperature 193(2)
_diffrn_measured_fraction_theta_full 0.935
_diffrn_measured_fraction_theta_max 0.935
_diffrn_measurement_device_type 'Bruker APEX CCD area detector'
_diffrn_measurement_method 'phi and omega scans'
_diffrn_radiation_monochromator graphite
_diffrn_radiation_source 'fine-focus sealed tube'
_diffrn_radiation_type MoK\a
_diffrn_radiation_wavelength 0.71073
_diffrn_reflns_av_R_equivalents 0.0386
_diffrn_reflns_av_sigmaI/netI 0.0682
_diffrn_reflns_limit_h_max 20
_diffrn_reflns_limit_h_min -20
_diffrn_reflns_limit_k_max 26
_diffrn_reflns_limit_k_min -26
_diffrn_reflns_limit_l_max 26
_diffrn_reflns_limit_l_min -27
_diffrn_reflns_number 53452
_diffrn_reflns_theta_full 30.51
_diffrn_reflns_theta_max 30.51
_diffrn_reflns_theta_min 3.82
_diffrn_standards_decay_% 0
_exptl_absorpt_coefficient_mu 4.367
_exptl_absorpt_correction_type multi-scan
_exptl_crystal_colour yellow
_exptl_crystal_density_diffrn 1.788
_exptl_crystal_density_method 'not measured'
_exptl_crystal_description plate
_exptl_crystal_F_000 2712
_exptl_crystal_size_max 0.35
_exptl_crystal_size_mid 0.09
_exptl_crystal_size_min 0.03
_refine_diff_density_max 3.146
_refine_diff_density_min -0.876
_refine_diff_density_rms 0.189
_refine_ls_extinction_method none
_refine_ls_goodness_of_fit_ref 1.036
_refine_ls_hydrogen_treatment mixed
_refine_ls_matrix_type full
_refine_ls_number_parameters 1351
_refine_ls_number_reflns 28875
_refine_ls_number_restraints 132
_refine_ls_restrained_S_all 1.055
_refine_ls_R_factor_all 0.0786
_refine_ls_R_factor_gt 0.0479
_refine_ls_shift/su_max 0.002
_refine_ls_shift/su_mean 0.000
_refine_ls_structure_factor_coef Fsqd
_refine_ls_weighting_details 'calc w=1/[\s^2^(Fo^2^)+(0.0548P)^2^+0.0000P] where P=(Fo^2^+2Fc^2^)/3'
_refine_ls_weighting_scheme calc
_refine_ls_wR_factor_gt 0.1125
_refine_ls_wR_factor_ref 0.1266
_reflns_number_gt 19541
_reflns_number_total 28875
_reflns_threshold_expression >2sigma(I)
_cod_data_source_file jm0614376si20070212_073432.cif
_cod_data_source_block Compound5_a90i
_cod_depositor_comments
;
The following automatic conversions were performed:

'_symmetry_cell_setting' value 'Triclinic' changed to 'triclinic'
according to /home/saulius/struct/CIF-dictionaries/cif_core.dic
dictionary named 'cif_core.dic' version 2.4.1 from 2010-06-29.

Automatic conversion script
Id: cif_fix_values 1715 2011-07-08 13:25:40Z adriana 
;
_cod_original_sg_symbol_H-M P-1
_cod_database_code 1505023

loop_
_symmetry_equiv_pos_as_xyz
'x, y, z'
'-x, -y, -z'

loop_
_atom_site_label
_atom_site_type_symbol
_atom_site_fract_x
_atom_site_fract_y
_atom_site_fract_z
_atom_site_U_iso_or_equiv
_atom_site_adp_type
_atom_site_occupancy
_atom_site_symmetry_multiplicity
_atom_site_calc_flag
_atom_site_refinement_flags
Pt1 Pt 0.625348(13) 0.147848(10) 0.241110(10) 0.02617(6) Uani 1 1 d .
Cl1 Cl 0.66965(10) 0.21803(7) 0.16719(7) 0.0376(3) Uani 1 1 d .
S1 S 0.55391(10) 0.05176(8) 0.14607(8) 0.0384(3) Uani 1 1 d .
N1 N 0.5723(3) 0.0855(2) 0.0238(3) 0.0351(10) Uani 1 1 d .
H1N H 0.5983 0.0828 -0.0144 0.042 Uiso 1 1 calc R
N2 N 0.6950(3) 0.0325(2) 0.0700(2) 0.0304(9) Uani 1 1 d .
N3 N 0.8563(3) 0.0953(2) 0.1939(2) 0.0343(10) Uani 1 1 d .
H3N H 0.8594 0.1273 0.1676 0.041 Uiso 1 1 calc R
N4 N 0.9144(3) 0.1990(3) 0.4098(3) 0.0379(11) Uani 1 1 d .
H4N H 0.9315 0.2208 0.4557 0.045 Uiso 1 1 calc R
N5 N 0.5956(3) 0.0937(2) 0.3142(2) 0.0321(10) Uani 1 1 d .
N6 N 0.6771(3) 0.2286(2) 0.3321(2) 0.0285(9) Uani 1 1 d .
C1 C 0.6128(3) 0.0579(3) 0.0750(3) 0.0297(11) Uani 1 1 d .
C2 C 0.7374(4) -0.0110(3) 0.1181(3) 0.0370(13) Uani 1 1 d .
H2A H 0.7337 -0.0628 0.0904 0.044 Uiso 1 1 calc R
H2B H 0.6999 -0.0109 0.1564 0.044 Uiso 1 1 calc R
C3 C 0.8394(4) 0.0182(3) 0.1520(3) 0.0351(12) Uani 1 1 d .
H3A H 0.8621 -0.0132 0.1836 0.042 Uiso 1 1 calc R
H3B H 0.8776 0.0132 0.1137 0.042 Uiso 1 1 calc R
C4 C 0.8679(3) 0.1265(3) 0.2629(3) 0.0299(11) Uani 1 1 d .
C5 C 0.8491(3) 0.0887(3) 0.3173(3) 0.0291(11) Uani 1 1 d .
C6 C 0.8002(4) 0.0150(3) 0.3022(3) 0.0355(12) Uani 1 1 d .
H6 H 0.7792 -0.0123 0.2539 0.043 Uiso 1 1 calc R
C7 C 0.7834(4) -0.0165(3) 0.3562(3) 0.0423(14) Uani 1 1 d .
H7 H 0.7509 -0.0652 0.3447 0.051 Uiso 1 1 calc R
C8 C 0.8127(4) 0.0209(4) 0.4268(4) 0.0473(15) Uani 1 1 d .
H8 H 0.8020 -0.0028 0.4634 0.057 Uiso 1 1 calc R
C9 C 0.8575(4) 0.0924(4) 0.4447(3) 0.0417(14) Uani 1 1 d .
H9 H 0.8773 0.1184 0.4935 0.050 Uiso 1 1 calc R
C10 C 0.8735(3) 0.1269(3) 0.3896(3) 0.0301(11) Uani 1 1 d .
C11 C 0.9295(3) 0.2381(3) 0.3611(3) 0.0337(12) Uani 1 1 d .
C12 C 0.9670(4) 0.3133(3) 0.3858(4) 0.0432(15) Uani 1 1 d .
H12 H 0.9830 0.3356 0.4357 0.052 Uiso 1 1 calc R
C13 C 0.9804(4) 0.3546(3) 0.3374(4) 0.0494(16) Uani 1 1 d .
H13 H 1.0044 0.4056 0.3540 0.059 Uiso 1 1 calc R
C14 C 0.9587(4) 0.3216(3) 0.2643(4) 0.0456(15) Uani 1 1 d .
H14 H 0.9699 0.3500 0.2313 0.055 Uiso 1 1 calc R
C15 C 0.9216(4) 0.2490(3) 0.2395(3) 0.0413(14) Uani 1 1 d .
H15 H 0.9061 0.2277 0.1894 0.050 Uiso 1 1 calc R
C16 C 0.9058(3) 0.2045(3) 0.2875(3) 0.0323(12) Uani 1 1 d .
C17 C 0.4861(4) 0.1205(3) 0.0269(3) 0.0428(14) Uani 1 1 d .
H17A H 0.4981 0.1645 0.0671 0.064 Uiso 1 1 calc R
H17B H 0.4355 0.0856 0.0335 0.064 Uiso 1 1 calc R
H17C H 0.4671 0.1347 -0.0178 0.064 Uiso 1 1 calc R
C18 C 0.7370(4) 0.0343(3) 0.0070(3) 0.0388(13) Uani 1 1 d .
H18A H 0.7539 0.0857 0.0059 0.058 Uiso 1 1 calc R
H18B H 0.6914 0.0086 -0.0362 0.058 Uiso 1 1 calc R
H18C H 0.7937 0.0098 0.0091 0.058 Uiso 1 1 calc R
C19 C 0.5532(4) 0.0238(3) 0.3013(4) 0.0434(14) Uani 1 1 d .
H19 H 0.5335 -0.0040 0.2531 0.052 Uiso 1 1 calc R
C20 C 0.5373(5) -0.0089(4) 0.3544(4) 0.0549(18) Uani 1 1 d .
H20 H 0.5060 -0.0580 0.3433 0.066 Uiso 1 1 calc R
C21 C 0.5672(5) 0.0304(4) 0.4250(4) 0.059(2) Uani 1 1 d .
H21 H 0.5580 0.0079 0.4627 0.070 Uiso 1 1 calc R
C22 C 0.6106(4) 0.1023(4) 0.4402(3) 0.0452(15) Uani 1 1 d .
H22 H 0.6307 0.1304 0.4883 0.054 Uiso 1 1 calc R
C23 C 0.6243(4) 0.1326(3) 0.3843(3) 0.0362(12) Uani 1 1 d .
C24 C 0.6684(3) 0.2088(3) 0.3937(3) 0.0312(11) Uani 1 1 d .
C25 C 0.6992(4) 0.2587(4) 0.4594(3) 0.0438(14) Uani 1 1 d .
H25 H 0.6934 0.2444 0.5022 0.053 Uiso 1 1 calc R
C26 C 0.7384(4) 0.3294(4) 0.4624(3) 0.0491(16) Uani 1 1 d .
H26 H 0.7592 0.3643 0.5073 0.059 Uiso 1 1 calc R
C27 C 0.7471(4) 0.3488(3) 0.4006(3) 0.0426(14) Uani 1 1 d .
H27 H 0.7748 0.3972 0.4021 0.051 Uiso 1 1 calc R
C28 C 0.7154(4) 0.2976(3) 0.3355(3) 0.0352(12) Uani 1 1 d .
H28 H 0.7208 0.3116 0.2925 0.042 Uiso 1 1 calc R
Pt2 Pt 0.610215(12) 0.479722(10) 0.903178(10) 0.02256(5) Uani 1 1 d .
Cl2 Cl 0.65657(10) 0.55321(7) 0.83265(7) 0.0356(3) Uani 1 1 d .
S1A S 0.54106(9) 0.38638(7) 0.80535(7) 0.0320(3) Uani 1 1 d .
N1A N 0.5626(3) 0.4245(2) 0.6857(2) 0.0318(10) Uani 1 1 d .
H1NA H 0.5897 0.4225 0.6481 0.038 Uiso 1 1 calc R
N2A N 0.6864(3) 0.3716(2) 0.7328(2) 0.0294(9) Uani 1 1 d .
N3A N 0.8440(3) 0.4385(2) 0.8635(2) 0.0318(10) Uani 1 1 d .
H3NA H 0.8445 0.4727 0.8394 0.038 Uiso 1 1 calc R
N4A N 0.8988(3) 0.5280(2) 1.0820(2) 0.0340(10) Uani 1 1 d .
H4NA H 0.9149 0.5470 1.1285 0.041 Uiso 1 1 calc R
N5A N 0.5784(3) 0.4221(2) 0.9730(2) 0.0261(9) Uani 1 1 d .
N6A N 0.6594(3) 0.5583(2) 0.9961(2) 0.0250(8) Uani 1 1 d .
C1A C 0.6028(3) 0.3964(3) 0.7368(3) 0.0274(10) Uani 1 1 d .
C2A C 0.7300(4) 0.3301(3) 0.7821(3) 0.0311(11) Uani 1 1 d .
H2AA H 0.7295 0.2785 0.7550 0.037 Uiso 1 1 calc R
H2AB H 0.6912 0.3290 0.8195 0.037 Uiso 1 1 calc R
C3A C 0.8303(4) 0.3623(3) 0.8180(3) 0.0337(12) Uani 1 1 d .
H3AA H 0.8548 0.3298 0.8478 0.040 Uiso 1 1 calc R
H3AB H 0.8692 0.3610 0.7804 0.040 Uiso 1 1 calc R
C4A C 0.8556(3) 0.4649(3) 0.9334(3) 0.0264(10) Uani 1 1 d .
C5A C 0.8361(3) 0.4222(3) 0.9844(3) 0.0301(11) Uani 1 1 d .
C6A C 0.7899(4) 0.3478(3) 0.9651(3) 0.0353(12) Uani 1 1 d .
H6A H 0.7697 0.3236 0.9159 0.042 Uiso 1 1 calc R
C7A C 0.7742(4) 0.3106(3) 1.0151(3) 0.0401(13) Uani 1 1 d .
H7A H 0.7447 0.2607 1.0005 0.048 Uiso 1 1 calc R
C8A C 0.8013(4) 0.3452(3) 1.0879(3) 0.0429(14) Uani 1 1 d .
H8A H 0.7904 0.3190 1.1226 0.052 Uiso 1 1 calc R
C9A C 0.8438(4) 0.4172(3) 1.1093(3) 0.0390(13) Uani 1 1 d .
H9A H 0.8623 0.4408 1.1588 0.047 Uiso 1 1 calc R
C10A C 0.8598(3) 0.4560(3) 1.0581(3) 0.0287(11) Uani 1 1 d .
C11A C 0.9141(3) 0.5718(3) 1.0376(3) 0.0286(11) Uani 1 1 d .
C12A C 0.9525(4) 0.6467(3) 1.0669(3) 0.0390(13) Uani 1 1 d .
H12A H 0.9661 0.6659 1.1174 0.047 Uiso 1 1 calc R
C13A C 0.9700(4) 0.6908(3) 1.0242(4) 0.0429(14) Uani 1 1 d .
H13A H 0.9963 0.7410 1.0446 0.051 Uiso 1 1 calc R
C14A C 0.9497(4) 0.6632(3) 0.9495(4) 0.0403(14) Uani 1 1 d .
H14A H 0.9627 0.6947 0.9196 0.048 Uiso 1 1 calc R
C15A C 0.9111(4) 0.5907(3) 0.9193(3) 0.0375(13) Uani 1 1 d .
H15A H 0.8964 0.5730 0.8687 0.045 Uiso 1 1 calc R
C16A C 0.8932(3) 0.5425(3) 0.9628(3) 0.0294(11) Uani 1 1 d .
C17A C 0.4770(4) 0.4582(3) 0.6873(3) 0.0396(13) Uani 1 1 d .
H17D H 0.4284 0.4253 0.6990 0.059 Uiso 1 1 calc R
H17E H 0.4547 0.4669 0.6404 0.059 Uiso 1 1 calc R
H17F H 0.4897 0.5054 0.7237 0.059 Uiso 1 1 calc R
C18A C 0.7300(4) 0.3747(3) 0.6709(3) 0.0406(13) Uani 1 1 d .
H18D H 0.7441 0.4263 0.6694 0.061 Uiso 1 1 calc R
H18E H 0.6867 0.3474 0.6271 0.061 Uiso 1 1 calc R
H18F H 0.7887 0.3526 0.6747 0.061 Uiso 1 1 calc R
C19A C 0.5361(4) 0.3514(3) 0.9563(3) 0.0355(12) Uani 1 1 d .
H19A H 0.5170 0.3256 0.9075 0.043 Uiso 1 1 calc R
C20A C 0.5198(4) 0.3155(3) 1.0092(3) 0.0423(14) Uani 1 1 d .
H20A H 0.4892 0.2660 0.9964 0.051 Uiso 1 1 calc R
C21A C 0.5483(4) 0.3522(3) 1.0795(3) 0.0441(14) Uani 1 1 d .
H21A H 0.5394 0.3278 1.1159 0.053 Uiso 1 1 calc R
C22A C 0.5901(4) 0.4246(3) 1.0975(3) 0.0398(13) Uani 1 1 d .
H22A H 0.6085 0.4511 1.1462 0.048 Uiso 1 1 calc R
C23A C 0.6050(3) 0.4587(3) 1.0426(3) 0.0273(10) Uani 1 1 d .
C24A C 0.6493(3) 0.5361(3) 1.0562(3) 0.0267(10) Uani 1 1 d .
C25A C 0.6767(4) 0.5843(3) 1.1227(3) 0.0395(13) Uani 1 1 d .
H25A H 0.6693 0.5683 1.1645 0.047 Uiso 1 1 calc R
C26A C 0.7155(4) 0.6568(4) 1.1286(3) 0.0462(15) Uani 1 1 d .
H26A H 0.7345 0.6905 1.1742 0.055 Uiso 1 1 calc R
C27A C 0.7258(4) 0.6786(3) 1.0683(3) 0.0375(13) Uani 1 1 d .
H27A H 0.7528 0.7277 1.0716 0.045 Uiso 1 1 calc R
C28A C 0.6962(3) 0.6283(3) 1.0012(3) 0.0306(11) Uani 1 1 d .
H28A H 0.7022 0.6437 0.9589 0.037 Uiso 1 1 calc R
Pt3 Pt 0.404321(13) 0.186672(10) 0.436744(10) 0.02420(5) Uani 1 1 d .
Cl3 Cl 0.35289(10) 0.11256(7) 0.50557(7) 0.0353(3) Uani 1 1 d .
S1B S 0.47595(10) 0.27770(8) 0.53551(7) 0.0362(3) Uani 1 1 d .
N1B N 0.4526(4) 0.2389(3) 0.6543(3) 0.0383(11) Uani 1 1 d .
H1NB H 0.423(3) 0.229(3) 0.684(3) 0.023(14) Uiso 1 1 d .
N2B N 0.3305(3) 0.2924(2) 0.6068(2) 0.0362(10) Uani 1 1 d .
N3B N 0.1746(4) 0.2284(3) 0.4741(3) 0.0504(13) Uani 1 1 d .
H3NB H 0.1763 0.1940 0.4979 0.060 Uiso 1 1 calc R
N4B N 0.1190(3) 0.1360(2) 0.2531(3) 0.0363(10) Uani 1 1 d .
H4NB H 0.1050 0.1155 0.2068 0.044 Uiso 1 1 calc R
N5B N 0.4392(3) 0.2452(2) 0.3682(2) 0.0284(9) Uani 1 1 d .
N6B N 0.3567(3) 0.1096(2) 0.3429(2) 0.0278(9) Uani 1 1 d .
C1B C 0.4128(4) 0.2683(3) 0.6039(3) 0.0345(12) Uani 1 1 d .
C2B C 0.2862(4) 0.3327(3) 0.5573(3) 0.0404(13) Uani 1 1 d .
H2BA H 0.3267 0.3351 0.5212 0.048 Uiso 1 1 calc R
H2BB H 0.2856 0.3840 0.5847 0.048 Uiso 1 1 calc R
C3B C 0.1871(4) 0.3020(4) 0.5182(4) 0.0537(17) Uani 1 1 d .
H3BA H 0.1454 0.3036 0.5540 0.064 Uiso 1 1 calc R
H3BB H 0.1659 0.3349 0.4878 0.064 Uiso 1 1 calc R
C4B C 0.1605(4) 0.2019(3) 0.4014(3) 0.0423(14) Uani 1 1 d .
C5B C 0.1798(4) 0.2432(3) 0.3515(4) 0.0455(16) Uani 1 1 d .
C6B C 0.2268(4) 0.3167(3) 0.3702(4) 0.0522(17) Uani 1 1 d .
H6B H 0.2490 0.3413 0.4191 0.063 Uiso 1 1 calc R
C7B C 0.2400(5) 0.3511(4) 0.3197(4) 0.0551(17) Uani 1 1 d .
H7B H 0.2688 0.4011 0.3348 0.066 Uiso 1 1 calc R
C8B C 0.2150(4) 0.3200(4) 0.2469(5) 0.061(2) Uani 1 1 d .
H8B H 0.2264 0.3476 0.2133 0.074 Uiso 1 1 calc R
C9B C 0.1719(4) 0.2452(4) 0.2242(4) 0.0523(17) Uani 1 1 d .
H9B H 0.1539 0.2209 0.1748 0.063 Uiso 1 1 calc R
C10B C 0.1568(4) 0.2089(3) 0.2767(3) 0.0401(14) Uani 1 1 d .
C11B C 0.1029(3) 0.0949(3) 0.2996(3) 0.0348(12) Uani 1 1 d .
C12B C 0.0657(4) 0.0195(3) 0.2716(3) 0.0382(13) Uani 1 1 d .
H12B H 0.0534 -0.0013 0.2214 0.046 Uiso 1 1 calc R
C13B C 0.0477(4) -0.0235(4) 0.3168(4) 0.0496(16) Uani 1 1 d .
H13B H 0.0232 -0.0742 0.2976 0.060 Uiso 1 1 calc R
C14B C 0.0645(4) 0.0058(4) 0.3909(4) 0.0569(18) Uani 1 1 d .
H14B H 0.0509 -0.0247 0.4216 0.068 Uiso 1 1 calc R
C15B C 0.1000(4) 0.0771(4) 0.4185(3) 0.0472(15) Uani 1 1 d .
H15B H 0.1109 0.0964 0.4690 0.057 Uiso 1 1 calc R
C16B C 0.1219(4) 0.1250(3) 0.3739(3) 0.0394(13) Uani 1 1 d .
C17B C 0.5395(4) 0.2053(3) 0.6526(3) 0.0417(13) Uani 1 1 d .
H17G H 0.5559 0.1887 0.6964 0.063 Uiso 1 1 calc R
H17H H 0.5907 0.2417 0.6494 0.063 Uiso 1 1 calc R
H17I H 0.5300 0.1629 0.6109 0.063 Uiso 1 1 calc R
C18B C 0.2844(4) 0.2871(4) 0.6675(3) 0.0473(15) Uani 1 1 d .
H18G H 0.2708 0.2352 0.6679 0.071 Uiso 1 1 calc R
H18H H 0.2253 0.3085 0.6630 0.071 Uiso 1 1 calc R
H18I H 0.3262 0.3142 0.7122 0.071 Uiso 1 1 calc R
C19B C 0.4821(4) 0.3160(3) 0.3861(3) 0.0355(12) Uani 1 1 d .
H19B H 0.5003 0.3410 0.4353 0.043 Uiso 1 1 calc R
C20B C 0.5000(4) 0.3524(3) 0.3357(4) 0.0488(16) Uani 1 1 d .
H20B H 0.5310 0.4018 0.3498 0.059 Uiso 1 1 calc R
C21B C 0.4727(5) 0.3169(4) 0.2636(4) 0.0538(17) Uani 1 1 d .
H21B H 0.4832 0.3418 0.2279 0.065 Uiso 1 1 calc R
C22B C 0.4299(4) 0.2446(4) 0.2451(3) 0.0462(15) Uani 1 1 d .
H22B H 0.4111 0.2190 0.1961 0.055 Uiso 1 1 calc R
C23B C 0.4142(3) 0.2093(3) 0.2982(3) 0.0317(11) Uani 1 1 d .
C24B C 0.3703(3) 0.1325(3) 0.2836(3) 0.0306(11) Uani 1 1 d .
C25B C 0.3444(4) 0.0853(3) 0.2163(3) 0.0445(15) Uani 1 1 d .
H25B H 0.3523 0.1019 0.1749 0.053 Uiso 1 1 calc R
C26B C 0.3062(4) 0.0122(4) 0.2101(3) 0.0482(16) Uani 1 1 d .
H26B H 0.2894 -0.0218 0.1644 0.058 Uiso 1 1 calc R
C27B C 0.2936(4) -0.0095(3) 0.2697(3) 0.0434(14) Uani 1 1 d .
H27B H 0.2672 -0.0588 0.2658 0.052 Uiso 1 1 calc R
C28B C 0.3189(3) 0.0397(3) 0.3360(3) 0.0328(11) Uani 1 1 d .
H28B H 0.3094 0.0238 0.3775 0.039 Uiso 1 1 calc R
N1C N 0.4002(4) -0.1575(3) 0.1320(3) 0.0509(14) Uani 1 1 d D
O1C O 0.3441(3) -0.1355(3) 0.0864(2) 0.0630(13) Uani 1 1 d D
O2C O 0.4854(4) -0.1507(4) 0.1297(3) 0.101(2) Uani 1 1 d D
O3C O 0.3682(4) -0.1842(4) 0.1756(3) 0.101(2) Uani 1 1 d D
N1D N 0.7215(3) 0.7977(3) 0.9328(3) 0.0414(12) Uani 1 1 d D
O1D O 0.7959(3) 0.7740(3) 0.9523(3) 0.0675(14) Uani 1 1 d D
O2D O 0.6458(3) 0.7594(3) 0.9215(3) 0.0603(13) Uani 1 1 d D
O3D O 0.7269(3) 0.8615(2) 0.9223(3) 0.0547(12) Uani 1 1 d D
N1E N 0.8457(4) -0.1676(3) 0.2098(3) 0.0460(13) Uani 1 1 d D
O1E O 0.7749(3) -0.1495(3) 0.1786(3) 0.0648(13) Uani 1 1 d D
O2E O 0.8411(4) -0.1906(3) 0.2639(3) 0.0837(17) Uani 1 1 d D
O3E O 0.9203(4) -0.1654(3) 0.1870(3) 0.0820(17) Uani 1 1 d D
N1F N 0.2429(4) 0.5136(3) 0.7138(3) 0.0531(14) Uani 1 1 d D
O1F O 0.3165(4) 0.5573(3) 0.7271(4) 0.0848(18) Uani 1 1 d D
O2F O 0.2397(4) 0.4557(3) 0.7312(3) 0.0789(17) Uani 1 1 d D
O3F O 0.1691(4) 0.5307(4) 0.6872(5) 0.146(4) Uani 1 1 d D
N1G N 0.7782(4) 0.1654(3) 0.6364(3) 0.0532(14) Uani 1 1 d D
O1G O 0.8323(4) 0.1765(3) 0.6961(3) 0.0838(17) Uani 1 1 d D
O2G O 0.7909(4) 0.2070(3) 0.5981(3) 0.0864(18) Uani 1 1 d D
O3G O 0.7117(4) 0.1152(3) 0.6173(4) 0.096(2) Uani 1 1 d D
N1H N 0.8471(6) 0.5092(6) 0.5430(5) 0.049(3) Uiso 0.50 1 d PD
O1H O 0.8584(5) 0.4780(4) 0.5995(4) 0.0347(16) Uiso 0.50 1 d PD
O2H O 0.7887(5) 0.5305(4) 0.5055(4) 0.0327(16) Uiso 0.50 1 d PD
O3H O 0.9250(6) 0.5141(5) 0.5215(5) 0.067(3) Uiso 0.50 1 d PD
N1I N 0.5883(7) 0.4853(6) 0.5285(6) 0.051(3) Uiso 0.50 1 d PD
O1I O 0.6324(4) 0.4692(4) 0.5715(3) 0.0238(13) Uiso 0.50 1 d PD
O2I O 0.6143(9) 0.5119(7) 0.4801(7) 0.104(4) Uiso 0.50 1 d PD
O3I O 0.5034(8) 0.4774(7) 0.5277(6) 0.094(4) Uiso 0.50 1 d PD
O1W O 0.0418(5) 0.4207(4) 0.5884(3) 0.110(2) Uani 1 1 d .
O2W O 0.9046(3) 0.0826(2) -0.0740(2) 0.0591(12) Uani 1 1 d .
H2W1 H 0.987(5) 0.095(4) -0.073(4) 0.071 Uiso 1 1 d .
O3W O -0.0032(4) 0.2690(3) 0.7225(4) 0.113(2) Uani 1 1 d .
O4W O -0.0552(3) 0.1416(3) 0.0816(2) 0.0571(12) Uani 1 1 d .
O5W O 0.1672(4) -0.1738(3) 0.1538(3) 0.0681(14) Uani 1 1 d D
H5W1 H 0.225(2) -0.165(4) 0.149(4) 0.082 Uiso 1 1 d D
O6W O 0.1081(3) 0.0694(2) 0.1055(2) 0.0504(11) Uani 1 1 d .
O7W O 0.0693(4) 0.4144(3) 0.7677(3) 0.0588(13) Uani 1 1 d D
H7W1 H 0.045(5) 0.3704(17) 0.748(4) 0.071 Uiso 1 1 d D
O8W O 0.9092(3) 0.8810(3) 1.0613(3) 0.0623(13) Uani 1 1 d D
H8W1 H 0.869(4) 0.848(3) 1.027(3) 0.075 Uiso 1 1 d D
O9W O 0.9600(4) 0.2722(4) 0.5571(3) 0.0861(19) Uani 1 1 d D
H9W1 H 0.926(5) 0.262(5) 0.586(4) 0.103 Uiso 1 1 d D
O10W O 0.6081(4) -0.1871(4) 0.2341(3) 0.0922(19) Uani 1 1 d D
H10W H 0.612(6) -0.173(5) 0.195(3) 0.111 Uiso 1 1 d D
O11W O 0.0819(4) 0.1670(3) 0.5826(3) 0.0780(16) Uani 1 1 d .
O12W O -0.0784(3) 0.5018(3) 0.7534(3) 0.0565(12) Uani 1 1 d D
H12W H -0.028(3) 0.484(4) 0.750(4) 0.068 Uiso 1 1 d D

loop_
_atom_site_aniso_label
_atom_site_aniso_U_11
_atom_site_aniso_U_22
_atom_site_aniso_U_33
_atom_site_aniso_U_23
_atom_site_aniso_U_13
_atom_site_aniso_U_12
Pt1 0.03149(10) 0.02219(10) 0.02624(11) 0.00670(8) 0.00940(8) 0.00241(7)
Cl1 0.0521(8) 0.0298(7) 0.0298(7) 0.0097(5) 0.0091(6) -0.0077(6)
S1 0.0468(8) 0.0289(7) 0.0362(8) 0.0003(6) 0.0175(6) -0.0073(6)
N1 0.032(2) 0.034(3) 0.037(3) 0.005(2) 0.006(2) 0.0024(18)
N2 0.036(2) 0.028(2) 0.027(2) 0.0062(18) 0.0061(18) 0.0041(17)
N3 0.048(3) 0.024(2) 0.030(2) 0.0083(19) 0.003(2) -0.0019(19)
N4 0.035(2) 0.037(3) 0.034(3) 0.000(2) 0.000(2) 0.0015(19)
N5 0.032(2) 0.033(2) 0.040(3) 0.017(2) 0.016(2) 0.0104(18)
N6 0.033(2) 0.026(2) 0.027(2) 0.0054(18) 0.0076(18) 0.0077(17)
C1 0.036(3) 0.021(2) 0.026(3) -0.001(2) 0.005(2) -0.0066(19)
C2 0.045(3) 0.022(3) 0.042(3) 0.011(2) 0.002(3) -0.002(2)
C3 0.038(3) 0.030(3) 0.034(3) 0.006(2) 0.002(2) 0.003(2)
C4 0.028(2) 0.025(3) 0.035(3) 0.006(2) 0.004(2) 0.0042(19)
C5 0.027(2) 0.033(3) 0.028(3) 0.010(2) 0.005(2) 0.005(2)
C6 0.040(3) 0.030(3) 0.036(3) 0.009(2) 0.007(2) 0.002(2)
C7 0.040(3) 0.040(3) 0.052(4) 0.024(3) 0.008(3) 0.003(2)
C8 0.044(3) 0.059(4) 0.047(4) 0.027(3) 0.012(3) 0.006(3)
C9 0.038(3) 0.057(4) 0.032(3) 0.012(3) 0.010(2) 0.009(3)
C10 0.027(2) 0.034(3) 0.028(3) 0.008(2) 0.002(2) 0.005(2)
C11 0.024(2) 0.032(3) 0.039(3) 0.002(2) 0.000(2) 0.002(2)
C12 0.033(3) 0.034(3) 0.051(4) -0.003(3) -0.001(3) 0.000(2)
C13 0.039(3) 0.030(3) 0.072(5) 0.006(3) 0.004(3) -0.003(2)
C14 0.045(3) 0.034(3) 0.058(4) 0.015(3) 0.010(3) -0.003(2)
C15 0.047(3) 0.033(3) 0.047(4) 0.016(3) 0.011(3) 0.003(2)
C16 0.027(2) 0.030(3) 0.038(3) 0.005(2) 0.006(2) 0.003(2)
C17 0.035(3) 0.035(3) 0.057(4) 0.012(3) 0.007(3) 0.003(2)
C18 0.037(3) 0.049(4) 0.032(3) 0.007(3) 0.011(2) 0.011(2)
C19 0.046(3) 0.029(3) 0.062(4) 0.019(3) 0.019(3) 0.006(2)
C20 0.059(4) 0.048(4) 0.081(5) 0.043(4) 0.036(4) 0.017(3)
C21 0.061(4) 0.077(5) 0.069(5) 0.054(4) 0.037(4) 0.032(4)
C22 0.048(3) 0.063(4) 0.036(3) 0.024(3) 0.015(3) 0.021(3)
C23 0.038(3) 0.042(3) 0.037(3) 0.018(3) 0.018(2) 0.014(2)
C24 0.034(3) 0.036(3) 0.027(3) 0.011(2) 0.009(2) 0.011(2)
C25 0.044(3) 0.058(4) 0.029(3) 0.007(3) 0.006(3) 0.012(3)
C26 0.053(4) 0.050(4) 0.032(3) -0.008(3) 0.001(3) 0.006(3)
C27 0.046(3) 0.031(3) 0.043(4) -0.002(3) 0.006(3) 0.000(2)
C28 0.042(3) 0.033(3) 0.030(3) 0.005(2) 0.008(2) 0.002(2)
Pt2 0.02384(8) 0.02096(9) 0.02231(9) 0.00486(7) 0.00452(7) 0.00120(6)
Cl2 0.0498(7) 0.0269(7) 0.0282(7) 0.0076(5) 0.0069(6) -0.0062(5)
S1A 0.0362(6) 0.0291(7) 0.0262(7) 0.0020(5) 0.0067(5) -0.0073(5)
N1A 0.037(2) 0.027(2) 0.030(2) 0.0058(19) 0.0030(19) 0.0028(18)
N2A 0.036(2) 0.028(2) 0.024(2) 0.0068(18) 0.0046(18) 0.0006(17)
N3A 0.035(2) 0.024(2) 0.032(2) 0.0112(19) -0.0055(19) -0.0053(17)
N4A 0.032(2) 0.035(3) 0.035(3) 0.006(2) 0.0070(19) 0.0036(18)
N5A 0.0226(18) 0.027(2) 0.029(2) 0.0078(18) 0.0058(17) 0.0009(16)
N6A 0.0236(19) 0.027(2) 0.022(2) 0.0051(17) 0.0001(16) 0.0053(16)
C1A 0.034(3) 0.019(2) 0.026(3) 0.002(2) 0.005(2) -0.0008(19)
C2A 0.040(3) 0.022(3) 0.030(3) 0.007(2) 0.003(2) 0.000(2)
C3A 0.035(3) 0.033(3) 0.032(3) 0.010(2) 0.000(2) 0.006(2)
C4A 0.019(2) 0.025(3) 0.034(3) 0.008(2) 0.0005(19) 0.0033(17)
C5A 0.026(2) 0.029(3) 0.039(3) 0.017(2) 0.005(2) 0.0030(19)
C6A 0.035(3) 0.034(3) 0.034(3) 0.010(2) -0.002(2) -0.003(2)
C7A 0.040(3) 0.035(3) 0.047(4) 0.018(3) 0.005(3) -0.003(2)
C8A 0.039(3) 0.049(4) 0.050(4) 0.029(3) 0.012(3) 0.001(3)
C9A 0.039(3) 0.044(3) 0.034(3) 0.009(3) 0.010(2) 0.001(2)
C10A 0.022(2) 0.032(3) 0.031(3) 0.005(2) 0.004(2) 0.0040(19)
C11A 0.019(2) 0.024(3) 0.039(3) 0.004(2) 0.003(2) 0.0033(18)
C12A 0.032(3) 0.028(3) 0.051(4) 0.001(3) 0.003(2) 0.003(2)
C13A 0.036(3) 0.026(3) 0.063(4) 0.004(3) 0.010(3) 0.003(2)
C14A 0.043(3) 0.031(3) 0.053(4) 0.017(3) 0.015(3) 0.006(2)
C15A 0.035(3) 0.026(3) 0.051(4) 0.013(3) 0.003(3) 0.002(2)
C16A 0.024(2) 0.029(3) 0.036(3) 0.011(2) 0.004(2) 0.0038(19)
C17A 0.036(3) 0.034(3) 0.045(3) 0.009(3) -0.002(2) 0.005(2)
C18A 0.041(3) 0.055(4) 0.030(3) 0.015(3) 0.011(2) 0.013(3)
C19A 0.038(3) 0.034(3) 0.038(3) 0.014(2) 0.010(2) 0.003(2)
C20A 0.047(3) 0.038(3) 0.050(4) 0.023(3) 0.019(3) 0.004(2)
C21A 0.053(4) 0.046(4) 0.047(4) 0.029(3) 0.022(3) 0.011(3)
C22A 0.038(3) 0.055(4) 0.032(3) 0.021(3) 0.009(2) 0.009(3)
C23A 0.024(2) 0.035(3) 0.026(3) 0.010(2) 0.0059(19) 0.0061(19)
C24A 0.025(2) 0.032(3) 0.023(3) 0.008(2) 0.0025(19) 0.0029(19)
C25A 0.040(3) 0.051(4) 0.026(3) 0.007(3) 0.007(2) 0.005(3)
C26A 0.044(3) 0.050(4) 0.034(3) -0.006(3) 0.008(3) -0.004(3)
C27A 0.037(3) 0.030(3) 0.037(3) -0.005(2) 0.005(2) -0.002(2)
C28A 0.029(2) 0.030(3) 0.031(3) 0.005(2) 0.005(2) 0.001(2)
Pt3 0.02812(10) 0.02122(10) 0.02266(10) 0.00477(7) 0.00474(7) 0.00205(7)
Cl3 0.0495(7) 0.0274(7) 0.0264(6) 0.0072(5) 0.0052(6) -0.0050(5)
S1B 0.0429(7) 0.0319(7) 0.0283(7) 0.0019(6) 0.0067(6) -0.0092(6)
N1B 0.049(3) 0.035(3) 0.027(3) 0.005(2) 0.005(2) -0.006(2)
N2B 0.048(3) 0.030(2) 0.029(2) 0.0035(19) 0.007(2) 0.002(2)
N3B 0.055(3) 0.038(3) 0.055(4) 0.006(3) 0.006(3) 0.008(2)
N4B 0.039(2) 0.029(2) 0.035(3) 0.000(2) 0.004(2) 0.0003(18)
N5B 0.027(2) 0.026(2) 0.034(2) 0.0107(19) 0.0073(18) 0.0031(16)
N6B 0.032(2) 0.027(2) 0.024(2) 0.0031(17) 0.0036(17) 0.0076(17)
C1B 0.043(3) 0.027(3) 0.025(3) -0.003(2) 0.002(2) -0.007(2)
C2B 0.046(3) 0.040(3) 0.030(3) 0.001(3) 0.006(3) 0.002(3)
C3B 0.053(4) 0.058(4) 0.050(4) 0.018(3) 0.003(3) 0.003(3)
C4B 0.031(3) 0.049(4) 0.043(4) 0.005(3) 0.006(3) 0.005(2)
C5B 0.028(3) 0.024(3) 0.070(5) -0.012(3) 0.004(3) -0.001(2)
C6B 0.047(4) 0.039(4) 0.066(5) 0.005(3) 0.014(3) 0.001(3)
C7B 0.057(4) 0.036(4) 0.068(5) 0.008(3) 0.007(4) 0.007(3)
C8B 0.042(3) 0.074(5) 0.088(6) 0.046(5) 0.028(4) 0.019(3)
C9B 0.041(3) 0.046(4) 0.074(5) 0.014(4) 0.025(3) 0.007(3)
C10B 0.031(3) 0.032(3) 0.055(4) 0.003(3) 0.013(3) 0.008(2)
C11B 0.028(2) 0.034(3) 0.039(3) 0.002(2) 0.006(2) 0.004(2)
C12B 0.035(3) 0.036(3) 0.039(3) 0.003(3) 0.000(2) 0.005(2)
C13B 0.038(3) 0.047(4) 0.062(5) 0.020(3) -0.001(3) -0.001(3)
C14B 0.049(4) 0.058(5) 0.062(5) 0.021(4) 0.004(3) -0.005(3)
C15B 0.045(3) 0.062(4) 0.038(3) 0.015(3) 0.010(3) 0.013(3)
C16B 0.031(3) 0.042(3) 0.035(3) -0.004(3) -0.002(2) 0.003(2)
C17B 0.044(3) 0.039(3) 0.040(3) 0.011(3) 0.001(3) -0.002(2)
C18B 0.054(4) 0.056(4) 0.035(3) 0.010(3) 0.015(3) 0.011(3)
C19B 0.041(3) 0.027(3) 0.041(3) 0.013(2) 0.010(2) 0.004(2)
C20B 0.056(4) 0.036(3) 0.065(5) 0.029(3) 0.020(3) 0.006(3)
C21B 0.064(4) 0.062(4) 0.054(4) 0.040(4) 0.028(3) 0.017(3)
C22B 0.054(4) 0.054(4) 0.042(4) 0.025(3) 0.020(3) 0.012(3)
C23B 0.032(3) 0.037(3) 0.028(3) 0.009(2) 0.006(2) 0.012(2)
C24B 0.032(3) 0.035(3) 0.027(3) 0.009(2) 0.007(2) 0.012(2)
C25B 0.047(3) 0.050(4) 0.031(3) 0.001(3) 0.002(3) 0.013(3)
C26B 0.050(4) 0.054(4) 0.032(3) -0.003(3) 0.002(3) 0.007(3)
C27B 0.048(3) 0.035(3) 0.040(3) -0.003(3) 0.007(3) 0.000(2)
C28B 0.035(3) 0.026(3) 0.032(3) 0.000(2) 0.004(2) 0.002(2)
N1C 0.063(4) 0.050(3) 0.041(3) 0.021(3) -0.003(3) 0.010(3)
O1C 0.070(3) 0.069(3) 0.049(3) 0.021(3) 0.000(2) 0.012(2)
O2C 0.062(4) 0.158(6) 0.099(5) 0.074(5) 0.002(3) 0.009(4)
O3C 0.097(4) 0.141(6) 0.105(5) 0.094(5) 0.035(4) 0.032(4)
N1D 0.044(3) 0.041(3) 0.046(3) 0.016(2) 0.015(2) 0.015(2)
O1D 0.047(3) 0.066(3) 0.093(4) 0.033(3) -0.002(3) 0.015(2)
O2D 0.051(3) 0.056(3) 0.081(4) 0.028(3) 0.018(2) 0.002(2)
O3D 0.058(3) 0.043(3) 0.075(3) 0.031(2) 0.017(2) 0.011(2)
N1E 0.060(3) 0.039(3) 0.036(3) 0.014(2) 0.001(3) -0.003(2)
O1E 0.066(3) 0.058(3) 0.073(4) 0.029(3) 0.005(3) 0.002(2)
O2E 0.100(4) 0.094(4) 0.068(4) 0.049(3) 0.006(3) 0.013(3)
O3E 0.061(3) 0.124(5) 0.068(4) 0.036(4) 0.015(3) 0.011(3)
N1F 0.050(3) 0.055(4) 0.066(4) 0.030(3) 0.015(3) 0.022(3)
O1F 0.065(4) 0.075(4) 0.116(5) 0.033(4) 0.010(3) 0.005(3)
O2F 0.081(4) 0.077(4) 0.098(4) 0.055(4) 0.016(3) 0.021(3)
O3F 0.057(4) 0.178(8) 0.250(10) 0.166(8) -0.004(5) 0.017(4)
N1G 0.061(4) 0.051(4) 0.051(4) 0.014(3) 0.012(3) 0.021(3)
O1G 0.088(4) 0.109(5) 0.058(3) 0.040(3) -0.003(3) 0.012(3)
O2G 0.114(5) 0.086(4) 0.066(4) 0.044(3) 0.004(3) 0.005(3)
O3G 0.085(4) 0.082(4) 0.120(6) 0.043(4) -0.001(4) -0.003(3)
O1W 0.158(6) 0.096(5) 0.067(4) -0.001(4) -0.003(4) 0.064(4)
O2W 0.060(3) 0.054(3) 0.059(3) 0.011(2) 0.014(2) -0.006(2)
O3W 0.088(4) 0.062(4) 0.176(7) 0.024(4) -0.003(4) 0.009(3)
O4W 0.063(3) 0.064(3) 0.044(3) 0.013(2) 0.016(2) -0.001(2)
O5W 0.074(3) 0.052(3) 0.075(4) 0.012(3) 0.014(3) 0.000(3)
O6W 0.055(3) 0.056(3) 0.041(3) 0.013(2) 0.013(2) 0.004(2)
O7W 0.071(3) 0.057(3) 0.041(3) 0.004(2) 0.002(2) 0.006(2)
O8W 0.058(3) 0.064(3) 0.063(3) 0.009(3) 0.015(2) 0.005(2)
O9W 0.101(5) 0.110(5) 0.038(3) 0.000(3) 0.000(3) 0.038(4)
O10W 0.073(4) 0.142(6) 0.084(5) 0.065(4) 0.022(3) 0.021(4)
O11W 0.085(4) 0.084(4) 0.059(3) 0.012(3) 0.015(3) -0.005(3)
O12W 0.058(3) 0.061(3) 0.051(3) 0.014(2) 0.016(2) 0.000(2)

loop_
_atom_type_symbol
_atom_type_description
_atom_type_scat_dispersion_real
_atom_type_scat_dispersion_imag
_atom_type_scat_source
C C 0.0033 0.0016 'International Tables Vol C Tables 4.2.6.8 and 6.1.1.4'
H H 0.0000 0.0000 'International Tables Vol C Tables 4.2.6.8 and 6.1.1.4'
N N 0.0061 0.0033 'International Tables Vol C Tables 4.2.6.8 and 6.1.1.4'
O O 0.0106 0.0060 'International Tables Vol C Tables 4.2.6.8 and 6.1.1.4'
S S 0.1246 0.1234 'International Tables Vol C Tables 4.2.6.8 and 6.1.1.4'
Pt Pt -1.7033 8.3905 'International Tables Vol C Tables 4.2.6.8 and 6.1.1.4'
Cl Cl 0.1484 0.1585 'International Tables Vol C Tables 4.2.6.8 and 6.1.1.4'

loop_
_geom_angle_atom_site_label_1
_geom_angle_atom_site_label_2
_geom_angle_atom_site_label_3
_geom_angle
_geom_angle_site_symmetry_1
_geom_angle_site_symmetry_3
N5 Pt1 N6 80.42(18) . .
N5 Pt1 Cl1 174.12(14) . .
N6 Pt1 Cl1 93.95(13) . .
N5 Pt1 S1 93.49(14) . .
N6 Pt1 S1 172.98(12) . .
Cl1 Pt1 S1 92.23(5) . .
C1 S1 Pt1 106.37(16) . .
C1 N1 C17 123.6(5) . .
C1 N1 H1N 118.2 . .
C17 N1 H1N 118.2 . .
C1 N2 C18 119.2(4) . .
C1 N2 C2 122.8(4) . .
C18 N2 C2 116.8(4) . .
C4 N3 C3 133.1(5) . .
C4 N3 H3N 113.4 . .
C3 N3 H3N 113.4 . .
C11 N4 C10 122.0(5) . .
C11 N4 H4N 119.0 . .
C10 N4 H4N 119.0 . .
C19 N5 C23 117.7(5) . .
C19 N5 Pt1 126.9(4) . .
C23 N5 Pt1 115.4(4) . .
C28 N6 C24 119.3(5) . .
C28 N6 Pt1 126.0(4) . .
C24 N6 Pt1 114.6(3) . .
N1 C1 N2 119.3(5) . .
N1 C1 S1 118.8(4) . .
N2 C1 S1 121.9(4) . .
N2 C2 C3 113.4(4) . .
N2 C2 H2A 108.9 . .
C3 C2 H2A 108.9 . .
N2 C2 H2B 108.9 . .
C3 C2 H2B 108.9 . .
H2A C2 H2B 107.7 . .
N3 C3 C2 115.2(4) . .
N3 C3 H3A 108.5 . .
C2 C3 H3A 108.5 . .
N3 C3 H3B 108.5 . .
C2 C3 H3B 108.5 . .
H3A C3 H3B 107.5 . .
N3 C4 C5 125.3(5) . .
N3 C4 C16 117.8(5) . .
C5 C4 C16 116.8(5) . .
C10 C5 C6 116.3(5) . .
C10 C5 C4 119.3(5) . .
C6 C5 C4 124.2(5) . .
C7 C6 C5 121.0(5) . .
C7 C6 H6 119.5 . .
C5 C6 H6 119.5 . .
C6 C7 C8 121.5(6) . .
C6 C7 H7 119.3 . .
C8 C7 H7 119.3 . .
C7 C8 C9 120.2(6) . .
C7 C8 H8 119.9 . .
C9 C8 H8 119.9 . .
C8 C9 C10 119.3(6) . .
C8 C9 H9 120.3 . .
C10 C9 H9 120.3 . .
N4 C10 C5 121.2(5) . .
N4 C10 C9 117.3(5) . .
C5 C10 C9 121.5(5) . .
N4 C11 C16 120.5(5) . .
N4 C11 C12 118.8(5) . .
C16 C11 C12 120.7(6) . .
C13 C12 C11 119.8(6) . .
C13 C12 H12 120.1 . .
C11 C12 H12 120.1 . .
C12 C13 C14 120.1(6) . .
C12 C13 H13 120.0 . .
C14 C13 H13 120.0 . .
C15 C14 C13 120.8(6) . .
C15 C14 H14 119.6 . .
C13 C14 H14 119.6 . .
C14 C15 C16 121.1(6) . .
C14 C15 H15 119.5 . .
C16 C15 H15 119.5 . .
C11 C16 C15 117.5(5) . .
C11 C16 C4 120.0(5) . .
C15 C16 C4 122.5(5) . .
N1 C17 H17A 109.5 . .
N1 C17 H17B 109.5 . .
H17A C17 H17B 109.5 . .
N1 C17 H17C 109.5 . .
H17A C17 H17C 109.5 . .
H17B C17 H17C 109.5 . .
N2 C18 H18A 109.5 . .
N2 C18 H18B 109.5 . .
H18A C18 H18B 109.5 . .
N2 C18 H18C 109.5 . .
H18A C18 H18C 109.5 . .
H18B C18 H18C 109.5 . .
N5 C19 C20 122.8(7) . .
N5 C19 H19 118.6 . .
C20 C19 H19 118.6 . .
C19 C20 C21 119.2(6) . .
C19 C20 H20 120.4 . .
C21 C20 H20 120.4 . .
C22 C21 C20 119.5(6) . .
C22 C21 H21 120.2 . .
C20 C21 H21 120.2 . .
C23 C22 C21 118.7(6) . .
C23 C22 H22 120.7 . .
C21 C22 H22 120.7 . .
N5 C23 C22 122.1(6) . .
N5 C23 C24 114.3(5) . .
C22 C23 C24 123.7(6) . .
N6 C24 C25 120.7(5) . .
N6 C24 C23 115.2(5) . .
C25 C24 C23 124.1(5) . .
C26 C25 C24 119.6(6) . .
C26 C25 H25 120.2 . .
C24 C25 H25 120.2 . .
C27 C26 C25 119.4(6) . .
C27 C26 H26 120.3 . .
C25 C26 H26 120.3 . .
C26 C27 C28 119.7(6) . .
C26 C27 H27 120.2 . .
C28 C27 H27 120.2 . .
N6 C28 C27 121.3(5) . .
N6 C28 H28 119.4 . .
C27 C28 H28 119.4 . .
N5A Pt2 N6A 80.72(17) . .
N5A Pt2 Cl2 174.39(12) . .
N6A Pt2 Cl2 93.96(12) . .
N5A Pt2 S1A 93.49(12) . .
N6A Pt2 S1A 173.09(12) . .
Cl2 Pt2 S1A 91.94(5) . .
C1A S1A Pt2 105.85(16) . .
C1A N1A C17A 124.4(5) . .
C1A N1A H1NA 117.8 . .
C17A N1A H1NA 117.8 . .
C1A N2A C18A 119.1(4) . .
C1A N2A C2A 123.3(4) . .
C18A N2A C2A 116.9(4) . .
C4A N3A C3A 132.0(4) . .
C4A N3A H3NA 114.0 . .
C3A N3A H3NA 114.0 . .
C11A N4A C10A 123.0(5) . .
C11A N4A H4NA 118.5 . .
C10A N4A H4NA 118.5 . .
C23A N5A C19A 119.0(5) . .
C23A N5A Pt2 114.9(3) . .
C19A N5A Pt2 126.1(4) . .
C28A N6A C24A 120.1(4) . .
C28A N6A Pt2 125.4(3) . .
C24A N6A Pt2 114.5(3) . .
N1A C1A N2A 119.8(5) . .
N1A C1A S1A 118.6(4) . .
N2A C1A S1A 121.4(4) . .
N2A C2A C3A 113.7(4) . .
N2A C2A H2AA 108.8 . .
C3A C2A H2AA 108.8 . .
N2A C2A H2AB 108.8 . .
C3A C2A H2AB 108.8 . .
H2AA C2A H2AB 107.7 . .
N3A C3A C2A 116.3(4) . .
N3A C3A H3AA 108.2 . .
C2A C3A H3AA 108.2 . .
N3A C3A H3AB 108.2 . .
C2A C3A H3AB 108.2 . .
H3AA C3A H3AB 107.4 . .
N3A C4A C16A 117.7(5) . .
N3A C4A C5A 125.4(5) . .
C16A C4A C5A 116.9(5) . .
C10A C5A C6A 116.1(5) . .
C10A C5A C4A 119.2(5) . .
C6A C5A C4A 124.6(5) . .
C7A C6A C5A 121.9(5) . .
C7A C6A H6A 119.0 . .
C5A C6A H6A 119.0 . .
C6A C7A C8A 120.3(5) . .
C6A C7A H7A 119.8 . .
C8A C7A H7A 119.8 . .
C9A C8A C7A 120.0(5) . .
C9A C8A H8A 120.0 . .
C7A C8A H8A 120.0 . .
C8A C9A C10A 120.0(6) . .
C8A C9A H9A 120.0 . .
C10A C9A H9A 120.0 . .
N4A C10A C9A 117.7(5) . .
N4A C10A C5A 120.8(5) . .
C9A C10A C5A 121.5(5) . .
N4A C11A C16A 120.2(5) . .
N4A C11A C12A 119.4(5) . .
C16A C11A C12A 120.4(5) . .
C13A C12A C11A 120.6(6) . .
C13A C12A H12A 119.7 . .
C11A C12A H12A 119.7 . .
C12A C13A C14A 120.3(5) . .
C12A C13A H13A 119.9 . .
C14A C13A H13A 119.9 . .
C15A C14A C13A 120.5(6) . .
C15A C14A H14A 119.8 . .
C13A C14A H14A 119.8 . .
C14A C15A C16A 120.6(6) . .
C14A C15A H15A 119.7 . .
C16A C15A H15A 119.7 . .
C15A C16A C11A 117.6(5) . .
C15A C16A C4A 122.6(5) . .
C11A C16A C4A 119.7(5) . .
N1A C17A H17D 109.5 . .
N1A C17A H17E 109.5 . .
H17D C17A H17E 109.5 . .
N1A C17A H17F 109.5 . .
H17D C17A H17F 109.5 . .
H17E C17A H17F 109.5 . .
N2A C18A H18D 109.5 . .
N2A C18A H18E 109.5 . .
H18D C18A H18E 109.5 . .
N2A C18A H18F 109.5 . .
H18D C18A H18F 109.5 . .
H18E C18A H18F 109.5 . .
N5A C19A C20A 121.6(5) . .
N5A C19A H19A 119.2 . .
C20A C19A H19A 119.2 . .
C21A C20A C19A 119.3(6) . .
C21A C20A H20A 120.3 . .
C19A C20A H20A 120.3 . .
C20A C21A C22A 119.8(5) . .
C20A C21A H21A 120.1 . .
C22A C21A H21A 120.1 . .
C21A C22A C23A 119.0(6) . .
C21A C22A H22A 120.5 . .
C23A C22A H22A 120.5 . .
N5A C23A C22A 121.2(5) . .
N5A C23A C24A 115.6(4) . .
C22A C23A C24A 123.1(5) . .
N6A C24A C25A 120.7(5) . .
N6A C24A C23A 114.2(4) . .
C25A C24A C23A 125.1(5) . .
C24A C25A C26A 119.7(5) . .
C24A C25A H25A 120.1 . .
C26A C25A H25A 120.1 . .
C27A C26A C25A 119.4(5) . .
C27A C26A H26A 120.3 . .
C25A C26A H26A 120.3 . .
C26A C27A C28A 119.6(5) . .
C26A C27A H27A 120.2 . .
C28A C27A H27A 120.2 . .
N6A C28A C27A 120.6(5) . .
N6A C28A H28A 119.7 . .
C27A C28A H28A 119.7 . .
N5B Pt3 N6B 80.47(17) . .
N5B Pt3 S1B 93.35(13) . .
N6B Pt3 S1B 171.89(12) . .
N5B Pt3 Cl3 174.13(12) . .
N6B Pt3 Cl3 94.17(12) . .
S1B Pt3 Cl3 92.20(5) . .
C1B S1B Pt3 105.86(17) . .
C1B N1B C17B 124.4(5) . .
C1B N1B H1NB 120(4) . .
C17B N1B H1NB 114(4) . .
C1B N2B C18B 118.9(5) . .
C1B N2B C2B 124.0(5) . .
C18B N2B C2B 116.6(5) . .
C4B N3B C3B 131.4(6) . .
C4B N3B H3NB 114.3 . .
C3B N3B H3NB 114.3 . .
C11B N4B C10B 121.2(5) . .
C11B N4B H4NB 119.4 . .
C10B N4B H4NB 119.4 . .
C23B N5B C19B 118.9(5) . .
C23B N5B Pt3 115.0(3) . .
C19B N5B Pt3 126.0(4) . .
C28B N6B C24B 119.7(4) . .
C28B N6B Pt3 125.7(4) . .
C24B N6B Pt3 114.5(3) . .
N2B C1B N1B 120.6(5) . .
N2B C1B S1B 121.7(4) . .
N1B C1B S1B 117.7(4) . .
N2B C2B C3B 117.0(5) . .
N2B C2B H2BA 108.1 . .
C3B C2B H2BA 108.1 . .
N2B C2B H2BB 108.1 . .
C3B C2B H2BB 108.1 . .
H2BA C2B H2BB 107.3 . .
N3B C3B C2B 116.1(5) . .
N3B C3B H3BA 108.3 . .
C2B C3B H3BA 108.3 . .
N3B C3B H3BB 108.3 . .
C2B C3B H3BB 108.3 . .
H3BA C3B H3BB 107.4 . .
N3B C4B C5B 126.0(6) . .
N3B C4B C16B 116.0(6) . .
C5B C4B C16B 118.0(6) . .
C6B C5B C4B 124.7(6) . .
C6B C5B C10B 115.5(6) . .
C4B C5B C10B 119.7(5) . .
C7B C6B C5B 120.3(7) . .
C7B C6B H6B 119.9 . .
C5B C6B H6B 119.9 . .
C6B C7B C8B 125.2(7) . .
C6B C7B H7B 117.4 . .
C8B C7B H7B 117.4 . .
C7B C8B C9B 117.6(7) . .
C7B C8B H8B 121.2 . .
C9B C8B H8B 121.2 . .
C10B C9B C8B 117.7(7) . .
C10B C9B H9B 121.1 . .
C8B C9B H9B 121.1 . .
N4B C10B C9B 116.2(6) . .
N4B C10B C5B 120.2(6) . .
C9B C10B C5B 123.6(6) . .
N4B C11B C16B 122.0(5) . .
N4B C11B C12B 118.3(5) . .
C16B C11B C12B 119.7(6) . .
C13B C12B C11B 120.0(6) . .
C13B C12B H12B 120.0 . .
C11B C12B H12B 120.0 . .
C12B C13B C14B 121.1(6) . .
C12B C13B H13B 119.5 . .
C14B C13B H13B 119.5 . .
C15B C14B C13B 119.9(7) . .
C15B C14B H14B 120.0 . .
C13B C14B H14B 120.0 . .
C14B C15B C16B 121.7(6) . .
C14B C15B H15B 119.1 . .
C16B C15B H15B 119.1 . .
C11B C16B C15B 117.6(5) . .
C11B C16B C4B 118.8(6) . .
C15B C16B C4B 123.6(6) . .
N1B C17B H17G 109.5 . .
N1B C17B H17H 109.5 . .
H17G C17B H17H 109.5 . .
N1B C17B H17I 109.5 . .
H17G C17B H17I 109.5 . .
H17H C17B H17I 109.5 . .
N2B C18B H18G 109.5 . .
N2B C18B H18H 109.5 . .
H18G C18B H18H 109.5 . .
N2B C18B H18I 109.5 . .
H18G C18B H18I 109.5 . .
H18H C18B H18I 109.5 . .
N5B C19B C20B 122.1(6) . .
N5B C19B H19B 119.0 . .
C20B C19B H19B 119.0 . .
C19B C20B C21B 119.6(6) . .
C19B C20B H20B 120.2 . .
C21B C20B H20B 120.2 . .
C22B C21B C20B 118.6(6) . .
C22B C21B H21B 120.7 . .
C20B C21B H21B 120.7 . .
C21B C22B C23B 119.8(6) . .
C21B C22B H22B 120.1 . .
C23B C22B H22B 120.1 . .
N5B C23B C22B 121.0(5) . .
N5B C23B C24B 115.3(5) . .
C22B C23B C24B 123.7(5) . .
N6B C24B C25B 121.0(5) . .
N6B C24B C23B 114.6(5) . .
C25B C24B C23B 124.4(5) . .
C24B C25B C26B 118.6(6) . .
C24B C25B H25B 120.7 . .
C26B C25B H25B 120.7 . .
C27B C26B C25B 119.4(6) . .
C27B C26B H26B 120.3 . .
C25B C26B H26B 120.3 . .
C26B C27B C28B 120.3(6) . .
C26B C27B H27B 119.8 . .
C28B C27B H27B 119.8 . .
N6B C28B C27B 120.9(5) . .
N6B C28B H28B 119.5 . .
C27B C28B H28B 119.5 . .
O3C N1C O2C 122.5(6) . .
O3C N1C O1C 119.0(6) . .
O2C N1C O1C 118.5(6) . .
O2D N1D O1D 120.8(5) . .
O2D N1D O3D 120.8(5) . .
O1D N1D O3D 118.4(5) . .
O1E N1E O3E 121.1(6) . .
O1E N1E O2E 119.3(6) . .
O3E N1E O2E 119.6(6) . .
O2F N1F O3F 117.9(6) . .
O2F N1F O1F 122.0(6) . .
O3F N1F O1F 119.9(6) . .
O2G N1G O3G 119.7(6) . .
O2G N1G O1G 119.0(6) . .
O3G N1G O1G 121.2(7) . .
O2H N1H O3H 110.1(9) . .
O2H N1H O1H 141.8(9) . .
O3H N1H O1H 108.1(8) . .
O1I N1I O3I 116.3(11) . .
O1I N1I O2I 127.9(11) . .
O3I N1I O2I 115.8(11) . .
N1I O2I O3I 76.7(8) . 2_666
N1I O3I O3I 86.0(10) . 2_666
N1I O3I O2I 164.8(11) . 2_666
O3I O3I O2I 80.4(9) 2_666 2_666

loop_
_geom_bond_atom_site_label_1
_geom_bond_atom_site_label_2
_geom_bond_distance
_geom_bond_site_symmetry_2
Pt1 N5 2.010(4) .
Pt1 N6 2.036(4) .
Pt1 Cl1 2.2905(13) .
Pt1 S1 2.2966(14) .
S1 C1 1.757(5) .
N1 C1 1.318(7) .
N1 C17 1.468(6) .
N1 H1N 0.8800 .
N2 C1 1.331(6) .
N2 C18 1.460(6) .
N2 C2 1.485(7) .
N3 C4 1.317(6) .
N3 C3 1.467(6) .
N3 H3N 0.8800 .
N4 C11 1.362(7) .
N4 C10 1.367(7) .
N4 H4N 0.8800 .
N5 C19 1.347(7) .
N5 C23 1.374(7) .
N6 C28 1.344(6) .
N6 C24 1.359(6) .
C2 C3 1.515(7) .
C2 H2A 0.9900 .
C2 H2B 0.9900 .
C3 H3A 0.9900 .
C3 H3B 0.9900 .
C4 C5 1.452(7) .
C4 C16 1.456(7) .
C5 C10 1.401(7) .
C5 C6 1.438(7) .
C6 C7 1.364(8) .
C6 H6 0.9500 .
C7 C8 1.375(9) .
C7 H7 0.9500 .
C8 C9 1.378(8) .
C8 H8 0.9500 .
C9 C10 1.416(7) .
C9 H9 0.9500 .
C11 C16 1.403(7) .
C11 C12 1.408(7) .
C12 C13 1.379(9) .
C12 H12 0.9500 .
C13 C14 1.392(9) .
C13 H13 0.9500 .
C14 C15 1.363(8) .
C14 H14 0.9500 .
C15 C16 1.424(8) .
C15 H15 0.9500 .
C17 H17A 0.9800 .
C17 H17B 0.9800 .
C17 H17C 0.9800 .
C18 H18A 0.9800 .
C18 H18B 0.9800 .
C18 H18C 0.9800 .
C19 C20 1.360(8) .
C19 H19 0.9500 .
C20 C21 1.385(10) .
C20 H20 0.9500 .
C21 C22 1.380(9) .
C21 H21 0.9500 .
C22 C23 1.375(7) .
C22 H22 0.9500 .
C23 C24 1.469(7) .
C24 C25 1.382(8) .
C25 C26 1.378(8) .
C25 H25 0.9500 .
C26 C27 1.359(8) .
C26 H26 0.9500 .
C27 C28 1.387(7) .
C27 H27 0.9500 .
C28 H28 0.9500 .
Pt2 N5A 2.009(4) .
Pt2 N6A 2.036(4) .
Pt2 Cl2 2.2912(13) .
Pt2 S1A 2.2917(13) .
S1A C1A 1.756(5) .
N1A C1A 1.318(6) .
N1A C17A 1.447(6) .
N1A H1NA 0.8800 .
N2A C1A 1.345(6) .
N2A C18A 1.459(6) .
N2A C2A 1.480(6) .
N3A C4A 1.319(6) .
N3A C3A 1.477(7) .
N3A H3NA 0.8800 .
N4A C11A 1.356(7) .
N4A C10A 1.358(6) .
N4A H4NA 0.8800 .
N5A C23A 1.350(6) .
N5A C19A 1.352(6) .
N6A C28A 1.346(6) .
N6A C24A 1.358(6) .
C2A C3A 1.512(7) .
C2A H2AA 0.9900 .
C2A H2AB 0.9900 .
C3A H3AA 0.9900 .
C3A H3AB 0.9900 .
C4A C16A 1.454(7) .
C4A C5A 1.461(7) .
C5A C10A 1.406(7) .
C5A C6A 1.429(7) .
C6A C7A 1.361(7) .
C6A H6A 0.9500 .
C7A C8A 1.396(8) .
C7A H7A 0.9500 .
C8A C9A 1.372(8) .
C8A H8A 0.9500 .
C9A C10A 1.401(7) .
C9A H9A 0.9500 .
C11A C16A 1.411(7) .
C11A C12A 1.412(7) .
C12A C13A 1.340(8) .
C12A H12A 0.9500 .
C13A C14A 1.406(9) .
C13A H13A 0.9500 .
C14A C15A 1.377(8) .
C14A H14A 0.9500 .
C15A C16A 1.411(7) .
C15A H15A 0.9500 .
C17A H17D 0.9800 .
C17A H17E 0.9800 .
C17A H17F 0.9800 .
C18A H18D 0.9800 .
C18A H18E 0.9800 .
C18A H18F 0.9800 .
C19A C20A 1.395(7) .
C19A H19A 0.9500 .
C20A C21A 1.365(9) .
C20A H20A 0.9500 .
C21A C22A 1.377(8) .
C21A H21A 0.9500 .
C22A C23A 1.404(7) .
C22A H22A 0.9500 .
C23A C24A 1.478(7) .
C24A C25A 1.376(7) .
C25A C26A 1.394(8) .
C25A H25A 0.9500 .
C26A C27A 1.358(8) .
C26A H26A 0.9500 .
C27A C28A 1.406(7) .
C27A H27A 0.9500 .
C28A H28A 0.9500 .
Pt3 N5B 2.012(4) .
Pt3 N6B 2.030(4) .
Pt3 S1B 2.2888(13) .
Pt3 Cl3 2.2986(13) .
S1B C1B 1.762(6) .
N1B C1B 1.323(7) .
N1B C17B 1.462(7) .
N1B H1NB 0.82(5) .
N2B C1B 1.319(7) .
N2B C18B 1.466(7) .
N2B C2B 1.471(7) .
N3B C4B 1.368(8) .
N3B C3B 1.427(8) .
N3B H3NB 0.8800 .
N4B C11B 1.355(7) .
N4B C10B 1.369(7) .
N4B H4NB 0.8800 .
N5B C23B 1.353(6) .
N5B C19B 1.355(6) .
N6B C28B 1.343(6) .
N6B C24B 1.361(6) .
C2B C3B 1.508(8) .
C2B H2BA 0.9900 .
C2B H2BB 0.9900 .
C3B H3BA 0.9900 .
C3B H3BB 0.9900 .
C4B C5B 1.424(9) .
C4B C16B 1.443(8) .
C5B C6B 1.419(8) .
C5B C10B 1.426(8) .
C6B C7B 1.327(9) .
C6B H6B 0.9500 .
C7B C8B 1.383(10) .
C7B H7B 0.9500 .
C8B C9B 1.421(9) .
C8B H8B 0.9500 .
C9B C10B 1.390(9) .
C9B H9B 0.9500 .
C11B C16B 1.403(8) .
C11B C12B 1.416(7) .
C12B C13B 1.365(8) .
C12B H12B 0.9500 .
C13B C14B 1.399(9) .
C13B H13B 0.9500 .
C14B C15B 1.340(9) .
C14B H14B 0.9500 .
C15B C16B 1.438(8) .
C15B H15B 0.9500 .
C17B H17G 0.9800 .
C17B H17H 0.9800 .
C17B H17I 0.9800 .
C18B H18G 0.9800 .
C18B H18H 0.9800 .
C18B H18I 0.9800 .
C19B C20B 1.367(7) .
C19B H19B 0.9500 .
C20B C21B 1.388(9) .
C20B H20B 0.9500 .
C21B C22B 1.380(9) .
C21B H21B 0.9500 .
C22B C23B 1.389(7) .
C22B H22B 0.9500 .
C23B C24B 1.465(7) .
C24B C25B 1.380(7) .
C25B C26B 1.401(9) .
C25B H25B 0.9500 .
C26B C27B 1.352(8) .
C26B H26B 0.9500 .
C27B C28B 1.379(7) .
C27B H27B 0.9500 .
C28B H28B 0.9500 .
N1C O3C 1.213(6) .
N1C O2C 1.235(7) .
N1C O1C 1.278(6) .
N1D O2D 1.212(6) .
N1D O1D 1.245(6) .
N1D O3D 1.259(6) .
N1E O1E 1.228(6) .
N1E O3E 1.230(6) .
N1E O2E 1.241(6) .
N1F O2F 1.211(6) .
N1F O3F 1.219(6) .
N1F O1F 1.236(6) .
N1G O2G 1.220(6) .
N1G O3G 1.228(7) .
N1G O1G 1.262(6) .
N1H O2H 1.192(9) .
N1H O3H 1.265(10) .
N1H O1H 1.361(9) .
N1I O1I 1.093(9) .
N1I O3I 1.220(10) .
N1I O2I 1.257(10) .
O2I O3I 1.722(16) 2_666
O3I O3I 1.52(2) 2_666
O3I O2I 1.722(16) 2_666
O2W H2W1 1.19(7) .
O5W H5W1 0.86(2) .
O7W H7W1 0.84(2) .
O8W H8W1 0.89(2) .
O9W H9W1 0.84(2) .
O10W H10W 0.88(2) .
O12W H12W 0.84(2) .

loop_
_geom_hbond_atom_site_label_D
_geom_hbond_atom_site_label_H
_geom_hbond_atom_site_label_A
_geom_hbond_distance_DH
_geom_hbond_distance_HA
_geom_hbond_distance_DA
_geom_hbond_angle_DHA
_geom_hbond_site_symmetry_A
N1 H1N O1C 0.88 2.12 2.918(7) 149.9 2_655
N3 H3N O4W 0.88 2.28 2.959(6) 133.7 1_655
N4 H4N O9W 0.88 1.95 2.830(7) 175.5 .
N1A H1NA O1I 0.88 2.04 2.848(8) 151.2 .
N3A H3NA O12W 0.88 2.29 2.996(6) 136.9 1_655
N4A H4NA O7W 0.88 1.96 2.831(7) 171.4 2_667
N1B H1NB O10W 0.82(5) 2.03(5) 2.808(7) 159(5) 2_656
N3B H3NB O11W 0.88 2.41 3.057(8) 130.5 .
N4B H4NB O6W 0.88 1.98 2.837(6) 165.6 .
O2W H2W1 O8W 1.19(7) 1.49(7) 2.676(6) 171(6) 2_766
O5W H5W1 O3C 0.86(2) 2.15(5) 2.906(8) 148(7) .
O5W H5W1 O1C 0.86(2) 2.36(4) 3.151(7) 153(7) .
O7W H7W1 O3W 0.84(2) 1.89(3) 2.719(8) 169(8) .
O8W H8W1 O1D 0.89(2) 1.87(2) 2.752(7) 173(7) .
O8W H8W1 O3D 0.89(2) 2.74(6) 3.408(7) 133(6) .
O9W H9W1 O2G 0.84(2) 2.20(6) 2.937(9) 146(9) .
O10W H10W O2C 0.88(2) 2.19(8) 2.749(8) 121(7) .
O10W H10W O1E 0.88(2) 2.44(9) 2.889(7) 112(7) .
O12W H12W O7W 0.84(2) 2.05(4) 2.836(7) 155(7) .

loop_
_geom_torsion_atom_site_label_1
_geom_torsion_atom_site_label_2
_geom_torsion_atom_site_label_3
_geom_torsion_atom_site_label_4
_geom_torsion
_geom_torsion_site_symmetry_4
N5 Pt1 S1 C1 -151.2(2) .
N6 Pt1 S1 C1 179(23) .
Cl1 Pt1 S1 C1 27.5(2) .
N6 Pt1 N5 C19 179.9(4) .
Cl1 Pt1 N5 C19 -163.2(9) .
S1 Pt1 N5 C19 3.5(4) .
N6 Pt1 N5 C23 -1.7(3) .
Cl1 Pt1 N5 C23 15.1(14) .
S1 Pt1 N5 C23 -178.2(3) .
N5 Pt1 N6 C28 -177.8(4) .
Cl1 Pt1 N6 C28 3.9(4) .
S1 Pt1 N6 C28 -147.6(8) .
N5 Pt1 N6 C24 0.6(3) .
Cl1 Pt1 N6 C24 -177.7(3) .
S1 Pt1 N6 C24 30.8(12) .
C17 N1 C1 N2 -174.6(5) .
C17 N1 C1 S1 8.2(7) .
C18 N2 C1 N1 -1.5(7) .
C2 N2 C1 N1 -169.1(4) .
C18 N2 C1 S1 175.5(4) .
C2 N2 C1 S1 8.0(7) .
Pt1 S1 C1 N1 -102.4(4) .
Pt1 S1 C1 N2 80.5(4) .
C1 N2 C2 C3 -129.4(5) .
C18 N2 C2 C3 62.8(6) .
C4 N3 C3 C2 98.9(7) .
N2 C2 C3 N3 57.5(6) .
C3 N3 C4 C5 -12.1(9) .
C3 N3 C4 C16 165.5(5) .
N3 C4 C5 C10 173.5(5) .
C16 C4 C5 C10 -4.1(7) .
N3 C4 C5 C6 -11.1(8) .
C16 C4 C5 C6 171.3(5) .
C10 C5 C6 C7 -3.2(7) .
C4 C5 C6 C7 -178.7(5) .
C5 C6 C7 C8 -0.1(8) .
C6 C7 C8 C9 2.0(9) .
C7 C8 C9 C10 -0.4(9) .
C11 N4 C10 C5 3.0(7) .
C11 N4 C10 C9 -177.3(5) .
C6 C5 C10 N4 -175.5(4) .
C4 C5 C10 N4 0.2(7) .
C6 C5 C10 C9 4.8(7) .
C4 C5 C10 C9 -179.4(4) .
C8 C9 C10 N4 177.2(5) .
C8 C9 C10 C5 -3.1(8) .
C10 N4 C11 C16 -2.0(7) .
C10 N4 C11 C12 176.5(5) .
N4 C11 C12 C13 -178.2(5) .
C16 C11 C12 C13 0.3(8) .
C11 C12 C13 C14 -1.3(8) .
C12 C13 C14 C15 1.9(9) .
C13 C14 C15 C16 -1.3(9) .
N4 C11 C16 C15 178.8(5) .
C12 C11 C16 C15 0.3(7) .
N4 C11 C16 C4 -2.1(7) .
C12 C11 C16 C4 179.4(4) .
C14 C15 C16 C11 0.2(8) .
C14 C15 C16 C4 -178.9(5) .
N3 C4 C16 C11 -172.8(4) .
C5 C4 C16 C11 5.0(7) .
N3 C4 C16 C15 6.3(7) .
C5 C4 C16 C15 -175.9(5) .
C23 N5 C19 C20 0.6(8) .
Pt1 N5 C19 C20 178.9(4) .
N5 C19 C20 C21 -1.3(9) .
C19 C20 C21 C22 1.5(9) .
C20 C21 C22 C23 -1.1(9) .
C19 N5 C23 C22 -0.1(7) .
Pt1 N5 C23 C22 -178.6(4) .
C19 N5 C23 C24 -179.0(4) .
Pt1 N5 C23 C24 2.5(5) .
C21 C22 C23 N5 0.4(8) .
C21 C22 C23 C24 179.2(5) .
C28 N6 C24 C25 -0.5(7) .
Pt1 N6 C24 C25 -178.9(4) .
C28 N6 C24 C23 179.0(4) .
Pt1 N6 C24 C23 0.6(5) .
N5 C23 C24 N6 -2.0(6) .
C22 C23 C24 N6 179.1(5) .
N5 C23 C24 C25 177.5(5) .
C22 C23 C24 C25 -1.4(8) .
N6 C24 C25 C26 0.5(8) .
C23 C24 C25 C26 -179.0(5) .
C24 C25 C26 C27 -0.7(9) .
C25 C26 C27 C28 0.8(9) .
C24 N6 C28 C27 0.6(7) .
Pt1 N6 C28 C27 178.9(4) .
C26 C27 C28 N6 -0.8(8) .
N5A Pt2 S1A C1A -151.2(2) .
N6A Pt2 S1A C1A 176.0(9) .
Cl2 Pt2 S1A C1A 27.44(18) .
N6A Pt2 N5A C23A -1.9(3) .
Cl2 Pt2 N5A C23A 16.5(14) .
S1A Pt2 N5A C23A -178.1(3) .
N6A Pt2 N5A C19A 179.9(4) .
Cl2 Pt2 N5A C19A -161.7(10) .
S1A Pt2 N5A C19A 3.7(4) .
N5A Pt2 N6A C28A -176.7(4) .
Cl2 Pt2 N6A C28A 5.0(4) .
S1A Pt2 N6A C28A -143.4(8) .
N5A Pt2 N6A C24A 0.7(3) .
Cl2 Pt2 N6A C24A -177.5(3) .
S1A Pt2 N6A C24A 34.0(11) .
C17A N1A C1A N2A -174.7(5) .
C17A N1A C1A S1A 9.9(7) .
C18A N2A C1A N1A -1.3(7) .
C2A N2A C1A N1A -171.3(4) .
C18A N2A C1A S1A 174.0(4) .
C2A N2A C1A S1A 4.0(7) .
Pt2 S1A C1A N1A -104.2(4) .
Pt2 S1A C1A N2A 80.4(4) .
C1A N2A C2A C3A -127.1(5) .
C18A N2A C2A C3A 62.7(6) .
C4A N3A C3A C2A 100.2(6) .
N2A C2A C3A N3A 60.9(6) .
C3A N3A C4A C16A 163.2(5) .
C3A N3A C4A C5A -15.2(8) .
N3A C4A C5A C10A 174.3(5) .
C16A C4A C5A C10A -4.1(6) .
N3A C4A C5A C6A -8.6(8) .
C16A C4A C5A C6A 173.1(5) .
C10A C5A C6A C7A -3.2(8) .
C4A C5A C6A C7A 179.5(5) .
C5A C6A C7A C8A 1.5(8) .
C6A C7A C8A C9A 0.2(9) .
C7A C8A C9A C10A 0.1(8) .
C11A N4A C10A C9A -177.3(4) .
C11A N4A C10A C5A 2.4(7) .
C8A C9A C10A N4A 177.6(5) .
C8A C9A C10A C5A -2.1(8) .
C6A C5A C10A N4A -176.2(4) .
C4A C5A C10A N4A 1.2(7) .
C6A C5A C10A C9A 3.5(7) .
C4A C5A C10A C9A -179.1(4) .
C10A N4A C11A C16A -2.9(7) .
C10A N4A C11A C12A 178.2(4) .
N4A C11A C12A C13A 178.7(5) .
C16A C11A C12A C13A -0.2(7) .
C11A C12A C13A C14A 0.4(8) .
C12A C13A C14A C15A 0.4(8) .
C13A C14A C15A C16A -1.4(8) .
C14A C15A C16A C11A 1.5(7) .
C14A C15A C16A C4A -177.8(5) .
N4A C11A C16A C15A -179.6(4) .
C12A C11A C16A C15A -0.7(7) .
N4A C11A C16A C4A -0.3(7) .
C12A C11A C16A C4A 178.6(4) .
N3A C4A C16A C15A 4.5(7) .
C5A C4A C16A C15A -177.1(4) .
N3A C4A C16A C11A -174.8(4) .
C5A C4A C16A C11A 3.6(6) .
C23A N5A C19A C20A -0.3(7) .
Pt2 N5A C19A C20A 177.9(4) .
N5A C19A C20A C21A -0.9(8) .
C19A C20A C21A C22A 1.9(9) .
C20A C21A C22A C23A -1.8(8) .
C19A N5A C23A C22A 0.4(7) .
Pt2 N5A C23A C22A -178.0(4) .
C19A N5A C23A C24A -179.0(4) .
Pt2 N5A C23A C24A 2.7(5) .
C21A C22A C23A N5A 0.7(8) .
C21A C22A C23A C24A -180.0(5) .
C28A N6A C24A C25A -0.3(7) .
Pt2 N6A C24A C25A -177.9(4) .
C28A N6A C24A C23A 178.0(4) .
Pt2 N6A C24A C23A 0.4(5) .
N5A C23A C24A N6A -2.0(6) .
C22A C23A C24A N6A 178.6(4) .
N5A C23A C24A C25A 176.2(5) .
C22A C23A C24A C25A -3.1(8) .
N6A C24A C25A C26A -0.1(8) .
C23A C24A C25A C26A -178.3(5) .
C24A C25A C26A C27A -0.2(9) .
C25A C26A C27A C28A 0.8(8) .
C24A N6A C28A C27A 1.0(7) .
Pt2 N6A C28A C27A 178.3(4) .
C26A C27A C28A N6A -1.2(8) .
N5B Pt3 S1B C1B 150.8(2) .
N6B Pt3 S1B C1B -169.1(8) .
Cl3 Pt3 S1B C1B -27.3(2) .
N6B Pt3 N5B C23B 1.6(3) .
S1B Pt3 N5B C23B 176.4(3) .
Cl3 Pt3 N5B C23B -22.7(14) .
N6B Pt3 N5B C19B 179.9(4) .
S1B Pt3 N5B C19B -5.4(4) .
Cl3 Pt3 N5B C19B 155.6(10) .
N5B Pt3 N6B C28B 176.7(4) .
S1B Pt3 N6B C28B 136.1(7) .
Cl3 Pt3 N6B C28B -5.7(4) .
N5B Pt3 N6B C24B 0.2(3) .
S1B Pt3 N6B C24B -40.5(10) .
Cl3 Pt3 N6B C24B 177.7(3) .
C18B N2B C1B N1B 1.0(8) .
C2B N2B C1B N1B 173.3(5) .
C18B N2B C1B S1B -176.2(4) .
C2B N2B C1B S1B -3.9(7) .
C17B N1B C1B N2B 174.7(5) .
C17B N1B C1B S1B -8.1(7) .
Pt3 S1B C1B N2B -77.9(4) .
Pt3 S1B C1B N1B 104.8(4) .
C1B N2B C2B C3B 125.6(6) .
C18B N2B C2B C3B -61.9(7) .
C4B N3B C3B C2B -105.6(7) .
N2B C2B C3B N3B -59.2(8) .
C3B N3B C4B C5B 18.2(10) .
C3B N3B C4B C16B -161.4(6) .
N3B C4B C5B C6B 7.5(9) .
C16B C4B C5B C6B -173.0(5) .
N3B C4B C5B C10B -176.8(5) .
C16B C4B C5B C10B 2.8(8) .
C4B C5B C6B C7B -178.7(6) .
C10B C5B C6B C7B 5.3(8) .
C5B C6B C7B C8B -3.2(10) .
C6B C7B C8B C9B 0.0(10) .
C7B C8B C9B C10B 0.7(9) .
C11B N4B C10B C9B 178.9(5) .
C11B N4B C10B C5B -0.1(7) .
C8B C9B C10B N4B -177.1(5) .
C8B C9B C10B C5B 1.9(8) .
C6B C5B C10B N4B 174.2(5) .
C4B C5B C10B N4B -2.0(8) .
C6B C5B C10B C9B -4.8(8) .
C4B C5B C10B C9B 179.0(5) .
C10B N4B C11B C16B 1.4(7) .
C10B N4B C11B C12B -178.5(5) .
N4B C11B C12B C13B -179.4(5) .
C16B C11B C12B C13B 0.7(8) .
C11B C12B C13B C14B 0.5(8) .
C12B C13B C14B C15B -0.7(10) .
C13B C14B C15B C16B -0.2(10) .
N4B C11B C16B C15B 178.5(5) .
C12B C11B C16B C15B -1.6(7) .
N4B C11B C16B C4B -0.5(8) .
C12B C11B C16B C4B 179.4(5) .
C14B C15B C16B C11B 1.3(8) .
C14B C15B C16B C4B -179.7(6) .
N3B C4B C16B C11B 178.0(5) .
C5B C4B C16B C11B -1.6(8) .
N3B C4B C16B C15B -0.9(8) .
C5B C4B C16B C15B 179.5(5) .
C23B N5B C19B C20B 0.7(7) .
Pt3 N5B C19B C20B -177.5(4) .
N5B C19B C20B C21B 0.9(9) .
C19B C20B C21B C22B -1.5(9) .
C20B C21B C22B C23B 0.7(9) .
C19B N5B C23B C22B -1.6(7) .
Pt3 N5B C23B C22B 176.8(4) .
C19B N5B C23B C24B 178.5(4) .
Pt3 N5B C23B C24B -3.1(5) .
C21B C22B C23B N5B 0.9(8) .
C21B C22B C23B C24B -179.2(5) .
C28B N6B C24B C25B 1.0(7) .
Pt3 N6B C24B C25B 177.8(4) .
C28B N6B C24B C23B -178.6(4) .
Pt3 N6B C24B C23B -1.8(5) .
N5B C23B C24B N6B 3.2(6) .
C22B C23B C24B N6B -176.7(5) .
N5B C23B C24B C25B -176.4(5) .
C22B C23B C24B C25B 3.7(8) .
N6B C24B C25B C26B -1.9(8) .
C23B C24B C25B C26B 177.7(5) .
C24B C25B C26B C27B 1.7(9) .
C25B C26B C27B C28B -0.6(9) .
C24B N6B C28B C27B 0.1(7) .
Pt3 N6B C28B C27B -176.3(4) .
C26B C27B C28B N6B -0.3(8) .
O1I N1I O2I O3I -169.5(14) 2_666
O3I N1I O2I O3I 9.4(15) 2_666
O1I N1I O3I O3I 168.6(12) 2_666
O2I N1I O3I O3I -10.4(16) 2_666
O1I N1I O3I O2I 142(4) 2_666
O2I N1I O3I O2I -37(5) 2_666
